data_7218562
loop_
_publ_author_name
'Li, Wenjun'
'Du, Zhiyun'
'Zhang, Kun'
'Wang, Jian'

_publ_section_title
;
 Organocatalytic 1,3-dipolar cycloaddition reaction of \a,\b-unsaturated
 ketones with azides through iminium catalysis
;
_journal_issue 2
_journal_name_full 'Green Chem.'
_journal_page_first 781
_journal_paper_doi 10.1039/C4GC01929F
_journal_volume 17
_journal_year 2015
_chemical_formula_sum 'C10 H8 Br N3 O2'
_chemical_formula_weight 282.10
_chemical_name_systematic
; 
 ? 
;
_space_group_crystal_system orthorhombic
_space_group_IT_number 56
_space_group_name_Hall '-P 2ab 2ac'
_space_group_name_H-M_alt 'P c c n'
_symmetry_space_group_name_Hall '-P 2ab 2ac'
_symmetry_space_group_name_H-M 'P c c n'
_atom_sites_solution_hydrogens geom
_audit_creation_method SHELXL-2013
_cell_angle_alpha 90
_cell_angle_beta 90
_cell_angle_gamma 90
_cell_formula_units_Z 8
_cell_length_a 11.4437(4)
_cell_length_b 22.5577(8)
_cell_length_c 8.1293(3)
_cell_measurement_reflns_used 8383
_cell_measurement_temperature 100(2)
_cell_measurement_theta_max 28.26
_cell_measurement_theta_min 3.24
_cell_volume 2098.53(13)
_computing.cell_refinement 'APEX2 v2013.6--2 (Bruker AXS)'
_computing.data_collection 'APEX2 (Bruker AXS)'
_computing.data_reduction 'SAINT V8.32B (Bruker AXS Inc., 2013)'
_computing.molecular_graphics 'Bruker SHELXTL'
_computing.publication_material 'Bruker SHELXTL'
_computing.structure_refinement 'SHELXL--2013 (Sheldrick 2013)'
_computing.structure_solution 'SHELXS--97 (Sheldrick 2008)'

_diffrn_ambient_temperature 100(2)
_diffrn_measured_fraction_theta_full 0.999
_diffrn_measured_fraction_theta_max 1.000
_diffrn_measurement_device_type 'Bruker D8 Venture'
_diffrn_measurement_method '\f and \w scans'
_diffrn_radiation_type MoK\a
_diffrn_radiation_wavelength 0.71073
_diffrn_reflns_av_R_equivalents 0.0292
_diffrn_reflns_av_unetI/netI 0.0174
_diffrn_reflns_Laue_measured_fraction_full 0.999
_diffrn_reflns_Laue_measured_fraction_max 1.000
_diffrn_reflns_limit_h_max 14
_diffrn_reflns_limit_h_min -12
_diffrn_reflns_limit_k_max 27
_diffrn_reflns_limit_k_min -29
_diffrn_reflns_limit_l_max 10
_diffrn_reflns_limit_l_min -10
_diffrn_reflns_number 17942
_diffrn_reflns_point_group_measured_fraction_full 0.999
_diffrn_reflns_point_group_measured_fraction_max 1.000
_diffrn_reflns_theta_full 25.242
_diffrn_reflns_theta_max 27.492
_diffrn_reflns_theta_min 1.995
_exptl_absorpt_coefficient_mu 3.905
_exptl_absorpt_correction_T_max 0.7457
_exptl_absorpt_correction_T_min 0.5116
_exptl_absorpt_correction_type multi-scan
_exptl_absorpt_process_details 'Sadabs, (Sheldrick 2012)'
_exptl_crystal_colour Colourless
_exptl_crystal_density_diffrn 1.786
_exptl_crystal_density_meas ?
_exptl_crystal_density_method 'Not Measured'
_exptl_crystal_description Block
_exptl_crystal_F_000 1120
_exptl_crystal_size_max 0.398
_exptl_crystal_size_mid 0.342
_exptl_crystal_size_min 0.272
_refine_diff_density_max 0.388
_refine_diff_density_min -0.439
_refine_diff_density_rms 0.072
_refine_ls_extinction_method none
_refine_ls_goodness_of_fit_ref 1.079
_refine_ls_hydrogen_treatment constr
_refine_ls_matrix_type full
_refine_ls_number_parameters 146
_refine_ls_number_reflns 2420
_refine_ls_number_restraints 0
_refine_ls_restrained_S_all 1.079
_refine_ls_R_factor_all 0.0282
_refine_ls_R_factor_gt 0.0219
_refine_ls_shift/su_max 0.002
_refine_ls_shift/su_mean 0.000
_refine_ls_structure_factor_coef Fsqd
_refine_ls_weighting_details 'w=1/[\s^2^(Fo^2^)+(0.0318P)^2^+1.0324P] where P=(Fo^2^+2Fc^2^)/3'
_refine_ls_weighting_scheme calc
_refine_ls_wR_factor_gt 0.0576
_refine_ls_wR_factor_ref 0.0597
_reflns_Friedel_coverage 0.000
_reflns_number_gt 2127
_reflns_number_total 2420
_reflns_threshold_expression 'I > 2\s(I)'
_cod_data_source_file c4gc01929f2.cif
_cod_data_source_block D648
_cod_depositor_comments
;
The following automatic conversions were performed:

'_exptl_absorpt_correction_type' value 'Multi-scan' changed to
'multi-scan' according to
/usr/data/users/saulius/crontab/automatic-downloads/rss-feeds/RSC/lib/dictionaries/cif_core.dic
dictionary named 'cif_core.dic' version 2.4.2 from 2011-04-26.

Automatic conversion script
Id: cif_fix_values 2827 2014-09-09 07:05:25Z andrius 

The following automatic conversions were performed:

'_exptl_crystal_density_meas' value 'Not Measured' was changed to '?'
- the value is perceived as not measured.

Automatic conversion script
Id: cif_fix_values 3008 2015-01-20 13:52:24Z robertas 

 Adding full bibliography for 7218562.cif.
;
_cod_database_code 7218562
_shelx_space_group_comment
; 
The symmetry employed for this shelxl refinement is uniquely defined 
by the following loop, which should always be used as a source of 
symmetry information in preference to the above space-group names. 
They are only intended as comments. 
;
_shelx_estimated_absorpt_t_min 0.306
_shelx_estimated_absorpt_t_max 0.416
_computing.bruker_data_scaling 'SADABS V2012/1 (Bruker AXS Inc.)'

_shelxl_version_number 2013-3

loop_
_space_group_symop_operation_xyz
'x, y, z'
'x+1/2, -y, -z+1/2'
'-x, y+1/2, -z+1/2'
'-x+1/2, -y+1/2, z'
'-x, -y, -z'
'-x-1/2, y, z-1/2'
'x, -y-1/2, z-1/2'
'x-1/2, y-1/2, -z'

loop_
_atom_site_label
_atom_site_type_symbol
_atom_site_fract_x
_atom_site_fract_y
_atom_site_fract_z
_atom_site_U_iso_or_equiv
_atom_site_adp_type
_atom_site_occupancy
_atom_site_site_symmetry_order
_atom_site_calc_flag
_atom_site_refinement_flags_posn
_atom_site_refinement_flags_adp
Br1 Br 0.92973(2) 0.72875(2) 0.78891(2) 0.01928(7) Uani 1 1 d . .
O1 O 0.97704(11) 0.40436(6) -0.02087(16) 0.0210(3) Uani 1 1 d . .
O2 O 0.79015(11) 0.37278(5) -0.02072(16) 0.0199(3) Uani 1 1 d . .
N1 N 0.72351(13) 0.46494(6) 0.18234(18) 0.0169(3) Uani 1 1 d . .
N2 N 0.71908(13) 0.50941(7) 0.28445(17) 0.0167(3) Uani 1 1 d . .
N3 N 0.83130(12) 0.52825(6) 0.30915(16) 0.0138(3) Uani 1 1 d . .
C1 C 0.82578(17) 0.32756(8) -0.1370(2) 0.0243(4) Uani 1 1 d . .
H1A H 0.8582 0.3465 -0.2355 0.036 Uiso 1 1 calc R U
H1B H 0.7579 0.3035 -0.1676 0.036 Uiso 1 1 calc R U
H1C H 0.8853 0.3022 -0.0865 0.036 Uiso 1 1 calc R U
C2 C 0.87733(14) 0.40897(7) 0.0252(2) 0.0157(3) Uani 1 1 d . .
C3 C 0.83748(14) 0.45511(7) 0.1404(2) 0.0150(3) Uani 1 1 d . .
C4 C 0.90678(15) 0.49528(8) 0.2205(2) 0.0147(3) Uani 1 1 d . .
H4 H 0.9894 0.4991 0.2150 0.018 Uiso 1 1 calc R U
C5 C 0.85435(14) 0.57638(7) 0.4194(2) 0.0137(3) Uani 1 1 d . .
C6 C 0.96915(15) 0.58918(8) 0.4618(2) 0.0175(3) Uani 1 1 d . .
H6 H 1.0318 0.5668 0.4167 0.021 Uiso 1 1 calc R U
C7 C 0.99112(15) 0.63513(8) 0.5711(2) 0.0184(4) Uani 1 1 d . .
H7 H 1.0691 0.6445 0.6018 0.022 Uiso 1 1 calc R U
C8 C 0.89868(15) 0.66717(8) 0.6350(2) 0.0161(3) Uani 1 1 d . .
C11 C 0.76169(14) 0.60884(7) 0.4823(2) 0.0160(3) Uani 1 1 d . .
H11 H 0.6837 0.5997 0.4512 0.019 Uiso 1 1 calc R U
C12 C 0.78420(15) 0.65482(8) 0.5913(2) 0.0167(3) Uani 1 1 d . .
H12 H 0.7218 0.6776 0.6355 0.020 Uiso 1 1 calc R U

loop_
_atom_site_aniso_label
_atom_site_aniso_U_11
_atom_site_aniso_U_22
_atom_site_aniso_U_33
_atom_site_aniso_U_23
_atom_site_aniso_U_13
_atom_site_aniso_U_12
Br1 0.02126(11) 0.01768(11) 0.01891(11) -0.00067(7) -0.00141(7) 0.00004(7)
O1 0.0137(6) 0.0233(7) 0.0262(7) -0.0020(5) -0.0008(5) -0.0002(5)
O2 0.0162(6) 0.0179(6) 0.0254(7) -0.0038(5) 0.0005(5) -0.0031(5)
N1 0.0141(7) 0.0187(7) 0.0179(7) 0.0022(6) -0.0005(6) -0.0016(6)
N2 0.0105(7) 0.0213(8) 0.0184(7) 0.0023(6) -0.0013(6) -0.0029(6)
N3 0.0089(6) 0.0174(7) 0.0151(7) 0.0038(6) -0.0002(5) -0.0008(6)
C1 0.0215(9) 0.0197(9) 0.0317(10) -0.0071(8) -0.0015(8) -0.0005(7)
C2 0.0143(8) 0.0158(8) 0.0171(8) 0.0046(7) -0.0030(7) -0.0016(7)
C3 0.0122(8) 0.0174(8) 0.0154(8) 0.0041(7) -0.0004(6) -0.0014(6)
C4 0.0110(8) 0.0171(8) 0.0160(8) 0.0029(7) 0.0008(6) 0.0009(6)
C5 0.0134(7) 0.0164(8) 0.0112(7) 0.0036(6) 0.0001(6) -0.0001(6)
C6 0.0125(8) 0.0209(9) 0.0191(8) 0.0008(7) 0.0016(7) 0.0028(7)
C7 0.0128(8) 0.0221(9) 0.0203(8) 0.0013(7) -0.0011(7) 0.0000(7)
C8 0.0189(8) 0.0154(8) 0.0139(8) 0.0036(7) -0.0004(7) -0.0002(7)
C11 0.0110(8) 0.0208(8) 0.0163(8) 0.0040(7) -0.0005(6) 0.0001(7)
C12 0.0151(8) 0.0195(8) 0.0154(8) 0.0034(7) 0.0023(7) 0.0047(7)

loop_
_atom_type_symbol
_atom_type_description
_atom_type_scat_dispersion_real
_atom_type_scat_dispersion_imag
_atom_type_scat_source
C C 0.0033 0.0016 'International Tables Vol C Tables 4.2.6.8 and 6.1.1.4'
H H 0.0000 0.0000 'International Tables Vol C Tables 4.2.6.8 and 6.1.1.4'
N N 0.0061 0.0033 'International Tables Vol C Tables 4.2.6.8 and 6.1.1.4'
Br Br -0.2901 2.4595 'International Tables Vol C Tables 4.2.6.8 and 6.1.1.4'
O O 0.0106 0.0060 'International Tables Vol C Tables 4.2.6.8 and 6.1.1.4'

loop_
_geom_angle_atom_site_label_1
_geom_angle_atom_site_label_2
_geom_angle_atom_site_label_3
_geom_angle
C2 O2 C1 113.60(14)
N2 N1 C3 108.72(14)
N1 N2 N3 107.23(13)
C4 N3 N2 110.60(14)
C4 N3 C5 129.37(14)
N2 N3 C5 120.02(13)
O2 C1 H1A 109.5
O2 C1 H1B 109.5
H1A C1 H1B 109.5
O2 C1 H1C 109.5
H1A C1 H1C 109.5
H1B C1 H1C 109.5
O1 C2 O2 124.38(16)
O1 C2 C3 123.49(15)
O2 C2 C3 112.12(14)
N1 C3 C4 109.08(15)
N1 C3 C2 124.68(15)
C4 C3 C2 126.23(15)
N3 C4 C3 104.37(15)
N3 C4 H4 127.8
C3 C4 H4 127.8
C11 C5 C6 121.48(16)
C11 C5 N3 119.36(15)
C6 C5 N3 119.15(14)
C7 C6 C5 119.04(16)
C7 C6 H6 120.5
C5 C6 H6 120.5
C8 C7 C6 119.50(16)
C8 C7 H7 120.3
C6 C7 H7 120.3
C7 C8 C12 121.46(16)
C7 C8 Br1 119.07(13)
C12 C8 Br1 119.46(13)
C5 C11 C12 119.22(15)
C5 C11 H11 120.4
C12 C11 H11 120.4
C8 C12 C11 119.30(15)
C8 C12 H12 120.4
C11 C12 H12 120.4

loop_
_geom_bond_atom_site_label_1
_geom_bond_atom_site_label_2
_geom_bond_distance
Br1 C8 1.9028(18)
O1 C2 1.205(2)
O2 C2 1.342(2)
O2 C1 1.449(2)
N1 N2 1.303(2)
N1 C3 1.366(2)
N2 N3 1.368(2)
N3 C4 1.348(2)
N3 C5 1.432(2)
C1 H1A 0.9800
C1 H1B 0.9800
C1 H1C 0.9800
C2 C3 1.473(2)
C3 C4 1.369(2)
C4 H4 0.9500
C5 C11 1.386(2)
C5 C6 1.389(2)
C6 C7 1.388(2)
C6 H6 0.9500
C7 C8 1.382(2)
C7 H7 0.9500
C8 C12 1.386(2)
C11 C12 1.388(2)
C11 H11 0.9500
C12 H12 0.9500
